data_1503324
loop_
_publ_author_name
'Cai, Zhengxin'
'Harmata, Michael'

_publ_section_title
;
 Studies directed toward the synthesis of hamigeran B: a catalytic
 oxidative cyclization.
;
_journal_issue 24
_journal_name_full 'Organic letters'
_journal_page_first 5668
_journal_page_last 5670
_journal_paper_doi 10.1021/ol102478h
_journal_volume 12
_journal_year 2010
_chemical_formula_sum 'C19 H24 O4'
_chemical_formula_weight 316.38
_space_group_IT_number 2
_symmetry_cell_setting triclinic
_symmetry_Int_Tables_number 2
_symmetry_space_group_name_Hall '-P 1'
_symmetry_space_group_name_H-M 'P -1'
_atom_sites_solution_hydrogens geom
_atom_sites_solution_primary direct
_atom_sites_solution_secondary difmap
_audit_creation_method SHELXL-97
_cell_angle_alpha 66.977(3)
_cell_angle_beta 72.140(4)
_cell_angle_gamma 78.980(4)
_cell_formula_units_Z 4
_cell_length_a 11.135(4)
_cell_length_b 12.976(4)
_cell_length_c 13.502(5)
_cell_measurement_temperature 173(2)
_cell_volume 1703.3(10)
_computing_cell_refinement 'APEX2 (Bruker AXS, 2008)'
_computing_data_collection 'APEX2 (Bruker AXS, 2008)'
_computing_data_reduction 'APEX2 (Bruker AXS, 2008)'
_computing_molecular_graphics 'ORTEP-III (Burnett & Johnson, 1996)'
_computing_publication_material 'CIFTAB (Sheldrick, 1997)'
_computing_structure_refinement 'SHELXL-97 (Sheldrick, 1997)'
_computing_structure_solution 'SHELXS-97 (Sheldrick, 1997)'
_diffrn_ambient_temperature 173(2)
_diffrn_measured_fraction_theta_full 0.983
_diffrn_measured_fraction_theta_max 0.983
_diffrn_measurement_device_type 'Bruker APEXII CCD area detector'
_diffrn_measurement_method 'omega scans'
_diffrn_radiation_monochromator graphite
_diffrn_radiation_type MoK\a
_diffrn_radiation_wavelength 0.71073
_diffrn_reflns_av_R_equivalents 0.0292
_diffrn_reflns_av_sigmaI/netI 0.0312
_diffrn_reflns_limit_h_max 14
_diffrn_reflns_limit_h_min -14
_diffrn_reflns_limit_k_max 16
_diffrn_reflns_limit_k_min -16
_diffrn_reflns_limit_l_max 17
_diffrn_reflns_limit_l_min -17
_diffrn_reflns_number 20245
_diffrn_reflns_theta_full 27.57
_diffrn_reflns_theta_max 27.57
_diffrn_reflns_theta_min 1.70
_diffrn_source 'fine-focus sealed tube'
_diffrn_standards_decay_% 0.0
_exptl_absorpt_coefficient_mu 0.085
_exptl_absorpt_correction_T_max 0.99
_exptl_absorpt_correction_T_min 0.87
_exptl_absorpt_correction_type multi-scan
_exptl_absorpt_process_details
;
 Data were corrected for decay and absorption using the program SADABS 
 (Sheldrick, G. M. (2003). SADABS. Version 2.10. University of
 G\"ottingen, Germany).
;
_exptl_crystal_colour colourless
_exptl_crystal_density_diffrn 1.234
_exptl_crystal_density_method 'not measured'
_exptl_crystal_description plate
_exptl_crystal_F_000 680
_exptl_crystal_size_max 0.50
_exptl_crystal_size_mid 0.25
_exptl_crystal_size_min 0.10
_refine_diff_density_max 0.520
_refine_diff_density_min -0.359
_refine_diff_density_rms 0.048
_refine_ls_extinction_method none
_refine_ls_goodness_of_fit_ref 1.038
_refine_ls_hydrogen_treatment constr
_refine_ls_matrix_type full
_refine_ls_number_parameters 432
_refine_ls_number_reflns 7736
_refine_ls_number_restraints 0
_refine_ls_restrained_S_all 1.038
_refine_ls_R_factor_all 0.0565
_refine_ls_R_factor_gt 0.0469
_refine_ls_shift/su_max 0.002
_refine_ls_shift/su_mean 0.000
_refine_ls_structure_factor_coef Fsqd
_refine_ls_weighting_details 'calc w=1/[\s^2^(Fo^2^)+(0.0625P)^2^+0.5961P] where P=(Fo^2^+2Fc^2^)/3'
_refine_ls_weighting_scheme calc
_refine_ls_wR_factor_gt 0.1209
_refine_ls_wR_factor_ref 0.1294
_reflns_number_gt 6417
_reflns_number_total 7736
_reflns_threshold_expression >2sigma(I)
_cod_data_source_file ol102478h_si_002.cif
_cod_data_source_block CAI-VII-89
_cod_database_code 1503324

loop_
_symmetry_equiv_pos_as_xyz
'x, y, z'
'-x, -y, -z'

loop_
_atom_site_label
_atom_site_type_symbol
_atom_site_fract_x
_atom_site_fract_y
_atom_site_fract_z
_atom_site_U_iso_or_equiv
_atom_site_adp_type
_atom_site_occupancy
_atom_site_symmetry_multiplicity
_atom_site_calc_flag
_atom_site_refinement_flags
_atom_site_disorder_assembly
_atom_site_disorder_group
O1A O 1.01909(11) -0.15407(9) 0.78051(10) 0.0380(3) Uani 1 1 d . . .
C1A C 0.89601(13) -0.00192(12) 0.84354(11) 0.0264(3) Uani 1 1 d . . .
O2A O 0.99217(9) 0.05491(9) 0.59466(8) 0.0288(2) Uani 1 1 d . . .
C2A C 0.90607(14) -0.08103(11) 0.77986(12) 0.0270(3) Uani 1 1 d . . .
H2A H 0.8336 -0.1295 0.8205 0.032 Uiso 1 1 calc R . .
O3A O 0.75546(9) 0.01733(8) 0.50793(8) 0.0269(2) Uani 1 1 d . . .
C3A C 0.89333(12) -0.01829(11) 0.66103(11) 0.0238(3) Uani 1 1 d . . .
H3A H 0.8973 -0.0745 0.6261 0.029 Uiso 1 1 calc R . .
O4A O 1.12272(10) 0.00957(10) 0.80300(10) 0.0374(3) Uani 1 1 d . . .
C4A C 0.76601(12) 0.04791(10) 0.66560(11) 0.0218(3) Uani 1 1 d . . .
C5A C 0.69499(12) 0.05846(11) 0.59208(11) 0.0220(3) Uani 1 1 d . . .
C6A C 0.57179(12) 0.10833(11) 0.60471(11) 0.0246(3) Uani 1 1 d . . .
H6A H 0.5250 0.1145 0.5542 0.029 Uiso 1 1 calc R . .
C7A C 0.51650(13) 0.14942(11) 0.69135(12) 0.0263(3) Uani 1 1 d . . .
C8A C 0.58831(13) 0.14282(11) 0.76146(12) 0.0269(3) Uani 1 1 d . . .
H8A H 0.5523 0.1722 0.8195 0.032 Uiso 1 1 calc R . .
C9A C 0.71237(13) 0.09395(11) 0.74875(11) 0.0235(3) Uani 1 1 d . . .
C10A C 0.79089(13) 0.09496(11) 0.82246(11) 0.0247(3) Uani 1 1 d . . .
H10A H 0.7323 0.0921 0.8962 0.030 Uiso 1 1 calc R . .
C11A C 0.86038(14) 0.20226(12) 0.77340(11) 0.0267(3) Uani 1 1 d . . .
C12A C 0.98467(14) 0.17896(13) 0.76559(12) 0.0302(3) Uani 1 1 d . . .
H12A H 1.0436 0.2338 0.7397 0.036 Uiso 1 1 calc R . .
C13A C 1.01698(14) 0.05882(13) 0.80192(12) 0.0291(3) Uani 1 1 d . . .
C14A C 0.87660(17) -0.07121(14) 0.96836(13) 0.0391(4) Uani 1 1 d . . .
H14A H 0.8707 -0.0213 1.0088 0.059 Uiso 1 1 calc R . .
H14B H 0.9484 -0.1275 0.9797 0.059 Uiso 1 1 calc R . .
H14C H 0.7983 -0.1090 0.9962 0.059 Uiso 1 1 calc R . .
C15A C 0.68280(15) 0.01856(14) 0.43652(13) 0.0334(3) Uani 1 1 d . . .
H15A H 0.6112 -0.0275 0.4807 0.050 Uiso 1 1 calc R . .
H15B H 0.7363 -0.0119 0.3801 0.050 Uiso 1 1 calc R . .
H15C H 0.6511 0.0959 0.3999 0.050 Uiso 1 1 calc R . .
C16A C 0.38090(14) 0.19868(14) 0.70835(14) 0.0355(3) Uani 1 1 d . . .
H16A H 0.3247 0.1387 0.7562 0.053 Uiso 1 1 calc R . .
H16B H 0.3604 0.2351 0.6361 0.053 Uiso 1 1 calc R . .
H16C H 0.3695 0.2542 0.7437 0.053 Uiso 1 1 calc R . .
C17A C 0.79005(15) 0.31630(12) 0.74084(14) 0.0345(3) Uani 1 1 d . . .
H17A H 0.7315 0.3136 0.6988 0.041 Uiso 1 1 calc R . .
C18A C 0.7075(3) 0.34174(19) 0.8428(2) 0.0775(8) Uani 1 1 d . . .
H18A H 0.6497 0.2825 0.8882 0.116 Uiso 1 1 calc R . .
H18B H 0.6584 0.4142 0.8191 0.116 Uiso 1 1 calc R . .
H18C H 0.7613 0.3450 0.8868 0.116 Uiso 1 1 calc R . .
C19A C 0.87528(19) 0.40940(15) 0.66335(19) 0.0521(5) Uani 1 1 d . . .
H19A H 0.9309 0.4183 0.7029 0.078 Uiso 1 1 calc R . .
H19B H 0.8234 0.4799 0.6384 0.078 Uiso 1 1 calc R . .
H19C H 0.9267 0.3902 0.5987 0.078 Uiso 1 1 calc R . .
O1B O 0.31747(10) 0.57405(9) 0.49389(8) 0.0315(2) Uani 1 1 d . . .
C1B C 0.20975(12) 0.59267(11) 0.67530(12) 0.0247(3) Uani 1 1 d . A .
O2B O 0.46558(9) 0.46975(8) 0.65833(9) 0.0308(2) Uani 1 1 d . . .
C2B C 0.32332(13) 0.62119(11) 0.57183(11) 0.0248(3) Uani 1 1 d . . .
H2B H 0.3169 0.7047 0.5340 0.030 Uiso 1 1 calc R . .
O3B O 0.66997(10) 0.67934(10) 0.57361(10) 0.0376(3) Uani 1 1 d . . .
C3B C 0.45043(12) 0.58839(11) 0.60045(11) 0.0248(3) Uani 1 1 d . . .
H3B H 0.5194 0.6096 0.5299 0.030 Uiso 1 1 calc R . .
O4B O 0.17368(10) 0.41568(9) 0.66965(10) 0.0387(3) Uani 1 1 d . A .
C4B C 0.45717(13) 0.65373(11) 0.66956(11) 0.0252(3) Uani 1 1 d . . .
C5B C 0.56805(13) 0.70140(12) 0.65273(12) 0.0290(3) Uani 1 1 d . . .
C6B C 0.56983(15) 0.76712(12) 0.71279(13) 0.0338(3) Uani 1 1 d . . .
H6B H 0.6456 0.7988 0.7007 0.041 Uiso 1 1 calc R . .
C7B C 0.46097(16) 0.78666(12) 0.79062(12) 0.0338(3) Uani 1 1 d . . .
C8B C 0.35146(15) 0.73852(12) 0.80796(12) 0.0301(3) Uani 1 1 d . . .
H8B H 0.2769 0.7515 0.8607 0.036 Uiso 1 1 calc R . .
C9B C 0.34930(13) 0.67141(11) 0.74905(11) 0.0251(3) Uani 1 1 d . . .
C10B C 0.23017(13) 0.61538(11) 0.77356(11) 0.0247(3) Uani 1 1 d . A .
H10B H 0.1558 0.6647 0.7981 0.030 Uiso 1 1 calc R . .
C11B C 0.22540(13) 0.50025(12) 0.86666(12) 0.0297(3) Uani 1 1 d . . .
C12B C 0.19923(14) 0.42126(12) 0.83744(13) 0.0349(3) Uani 1 1 d . A .
H12B H 0.1868 0.3456 0.8855 0.042 Uiso 1 1 calc R . .
C13B C 0.19244(13) 0.46661(12) 0.72273(13) 0.0299(3) Uani 1 1 d . . .
C14B C 0.08924(14) 0.65712(14) 0.64138(14) 0.0349(3) Uani 1 1 d . . .
H14D H 0.0766 0.6360 0.5833 0.052 Uiso 1 1 calc R A .
H14E H 0.0979 0.7381 0.6128 0.052 Uiso 1 1 calc R . .
H14F H 0.0163 0.6384 0.7064 0.052 Uiso 1 1 calc R . .
C15B C 0.78795(15) 0.71943(15) 0.55690(17) 0.0457(4) Uani 1 1 d . . .
H15D H 0.7785 0.8016 0.5334 0.068 Uiso 1 1 calc R . .
H15E H 0.8522 0.6970 0.4991 0.068 Uiso 1 1 calc R . .
H15F H 0.8142 0.6873 0.6266 0.068 Uiso 1 1 calc R . .
C16B C 0.4620(2) 0.85994(15) 0.85387(15) 0.0477(4) Uani 1 1 d . . .
H16D H 0.4831 0.8130 0.9243 0.071 Uiso 1 1 calc R . .
H16E H 0.3783 0.8998 0.8691 0.071 Uiso 1 1 calc R . .
H16F H 0.5254 0.9146 0.8092 0.071 Uiso 1 1 calc R . .
C17B C 0.24817(17) 0.48382(15) 0.97602(13) 0.0420(5) Uani 0.716(4) 1 d P A 1
H17B H 0.2355 0.5591 0.9835 0.050 Uiso 0.716(4) 1 calc PR A 1
C18B C 0.1602(4) 0.4085(4) 1.0747(2) 0.0814(13) Uani 0.716(4) 1 d P A 1
H18D H 0.1802 0.4013 1.1429 0.122 Uiso 0.716(4) 1 calc PR A 1
H18E H 0.1699 0.3342 1.0689 0.122 Uiso 0.716(4) 1 calc PR A 1
H18F H 0.0727 0.4406 1.0767 0.122 Uiso 0.716(4) 1 calc PR A 1
C19B C 0.3859(3) 0.4396(4) 0.9733(3) 0.0905(15) Uani 0.716(4) 1 d P A 1
H19D H 0.4416 0.4899 0.9077 0.136 Uiso 0.716(4) 1 calc PR A 1
H19E H 0.3999 0.3641 0.9697 0.136 Uiso 0.716(4) 1 calc PR A 1
H19F H 0.4046 0.4365 1.0408 0.136 Uiso 0.716(4) 1 calc PR A 1
C18' C 0.1226(8) 0.5272(7) 1.0455(7) 0.063(2) Uiso 0.284(4) 1 d P A 2
H18G H 0.1334 0.5179 1.1179 0.095 Uiso 0.284(4) 1 calc PR A 2
H18H H 0.0533 0.4840 1.0566 0.095 Uiso 0.284(4) 1 calc PR A 2
H18I H 0.1026 0.6069 1.0052 0.095 Uiso 0.284(4) 1 calc PR A 2
C19' C 0.2855(12) 0.3633(9) 1.0404(10) 0.094(3) Uiso 0.284(4) 1 d P A 2
H19G H 0.2982 0.3584 1.1109 0.140 Uiso 0.284(4) 1 calc PR A 2
H19H H 0.3643 0.3373 0.9964 0.140 Uiso 0.284(4) 1 calc PR A 2
H19I H 0.2183 0.3161 1.0557 0.140 Uiso 0.284(4) 1 calc PR A 2
C17' C 0.24817(17) 0.48382(15) 0.97602(13) 0.0420(5) Uani 0.28 1 d P A 2
H17' H 0.3170 0.5312 0.9617 0.050 Uiso 0.284(4) 1 calc PR A 2
H2AO H 1.0584 0.0060 0.5750 0.050 Uiso 1 1 d R . .
H2BO H 0.5324 0.4366 0.6150 0.050 Uiso 1 1 d R . .
H1BO H 0.2802 0.5034 0.5345 0.050 Uiso 1 1 d R . .
H1AO H 1.0784 -0.1211 0.7851 0.050 Uiso 1 1 d R . .

loop_
_atom_site_aniso_label
_atom_site_aniso_U_11
_atom_site_aniso_U_22
_atom_site_aniso_U_33
_atom_site_aniso_U_23
_atom_site_aniso_U_13
_atom_site_aniso_U_12
O1A 0.0430(6) 0.0316(6) 0.0501(7) -0.0206(5) -0.0288(5) 0.0138(5)
C1A 0.0308(7) 0.0273(7) 0.0245(6) -0.0103(5) -0.0118(6) 0.0001(5)
O2A 0.0212(5) 0.0345(5) 0.0312(5) -0.0140(4) -0.0055(4) -0.0002(4)
C2A 0.0312(7) 0.0219(6) 0.0306(7) -0.0099(5) -0.0139(6) 0.0028(5)
O3A 0.0229(5) 0.0363(5) 0.0274(5) -0.0164(4) -0.0094(4) 0.0000(4)
C3A 0.0236(6) 0.0247(6) 0.0275(7) -0.0125(5) -0.0100(5) 0.0011(5)
O4A 0.0312(6) 0.0457(6) 0.0454(6) -0.0242(5) -0.0189(5) 0.0063(5)
C4A 0.0210(6) 0.0202(6) 0.0242(6) -0.0071(5) -0.0062(5) -0.0024(5)
C5A 0.0234(6) 0.0198(6) 0.0229(6) -0.0066(5) -0.0058(5) -0.0047(5)
C6A 0.0230(6) 0.0224(6) 0.0281(7) -0.0050(5) -0.0103(5) -0.0040(5)
C7A 0.0217(6) 0.0213(6) 0.0334(7) -0.0080(5) -0.0052(5) -0.0027(5)
C8A 0.0247(7) 0.0263(7) 0.0307(7) -0.0133(6) -0.0038(5) -0.0026(5)
C9A 0.0245(6) 0.0218(6) 0.0250(6) -0.0081(5) -0.0065(5) -0.0039(5)
C10A 0.0266(7) 0.0266(7) 0.0234(6) -0.0120(5) -0.0063(5) -0.0012(5)
C11A 0.0328(7) 0.0278(7) 0.0251(6) -0.0134(5) -0.0093(6) -0.0033(6)
C12A 0.0309(7) 0.0332(8) 0.0331(7) -0.0163(6) -0.0097(6) -0.0051(6)
C13A 0.0306(7) 0.0369(8) 0.0279(7) -0.0174(6) -0.0127(6) 0.0004(6)
C14A 0.0498(10) 0.0404(9) 0.0267(7) -0.0083(6) -0.0157(7) -0.0008(7)
C15A 0.0333(8) 0.0435(9) 0.0318(7) -0.0182(7) -0.0163(6) 0.0017(6)
C16A 0.0229(7) 0.0377(8) 0.0462(9) -0.0178(7) -0.0080(6) 0.0019(6)
C17A 0.0350(8) 0.0270(7) 0.0448(9) -0.0151(7) -0.0135(7) 0.0008(6)
C18A 0.0994(19) 0.0493(12) 0.0712(15) -0.0342(12) -0.0028(14) 0.0187(12)
C19A 0.0494(11) 0.0293(8) 0.0744(13) -0.0073(8) -0.0243(10) -0.0067(7)
O1B 0.0302(5) 0.0362(6) 0.0324(5) -0.0185(5) -0.0055(4) -0.0031(4)
C1B 0.0200(6) 0.0237(6) 0.0299(7) -0.0110(5) -0.0044(5) -0.0004(5)
O2B 0.0268(5) 0.0235(5) 0.0362(5) -0.0103(4) -0.0027(4) 0.0016(4)
C2B 0.0245(6) 0.0236(6) 0.0260(6) -0.0104(5) -0.0042(5) -0.0019(5)
O3B 0.0221(5) 0.0459(6) 0.0427(6) -0.0133(5) -0.0049(4) -0.0088(4)
C3B 0.0204(6) 0.0243(7) 0.0265(7) -0.0085(5) -0.0017(5) -0.0030(5)
O4B 0.0311(6) 0.0354(6) 0.0555(7) -0.0238(5) -0.0067(5) -0.0067(4)
C4B 0.0265(7) 0.0212(6) 0.0259(6) -0.0048(5) -0.0076(5) -0.0035(5)
C5B 0.0275(7) 0.0268(7) 0.0285(7) -0.0026(5) -0.0093(6) -0.0047(5)
C6B 0.0381(8) 0.0284(7) 0.0352(8) -0.0019(6) -0.0169(7) -0.0111(6)
C7B 0.0505(9) 0.0245(7) 0.0283(7) -0.0030(6) -0.0176(7) -0.0088(6)
C8B 0.0393(8) 0.0242(7) 0.0247(7) -0.0065(5) -0.0075(6) -0.0038(6)
C9B 0.0288(7) 0.0197(6) 0.0239(6) -0.0035(5) -0.0073(5) -0.0032(5)
C10B 0.0229(6) 0.0216(6) 0.0261(6) -0.0086(5) -0.0023(5) -0.0005(5)
C11B 0.0232(7) 0.0270(7) 0.0287(7) -0.0050(6) 0.0016(5) -0.0030(5)
C12B 0.0319(8) 0.0226(7) 0.0392(8) -0.0056(6) 0.0011(6) -0.0058(6)
C13B 0.0188(6) 0.0258(7) 0.0431(8) -0.0152(6) -0.0008(6) -0.0027(5)
C14B 0.0248(7) 0.0396(8) 0.0426(9) -0.0203(7) -0.0104(6) 0.0072(6)
C15B 0.0246(8) 0.0361(9) 0.0683(12) -0.0090(8) -0.0101(8) -0.0081(6)
C16B 0.0730(13) 0.0385(9) 0.0390(9) -0.0116(7) -0.0180(9) -0.0203(9)
C17B 0.0466(10) 0.0405(9) 0.0288(8) -0.0020(7) -0.0058(7) -0.0092(7)
C18B 0.084(3) 0.106(3) 0.0299(14) 0.0041(16) 0.0003(15) -0.039(2)
C19B 0.057(2) 0.142(4) 0.0519(19) -0.017(2) -0.0247(16) 0.017(2)
C17' 0.0466(10) 0.0405(9) 0.0288(8) -0.0020(7) -0.0058(7) -0.0092(7)

loop_
_atom_type_symbol
_atom_type_description
_atom_type_scat_dispersion_real
_atom_type_scat_dispersion_imag
_atom_type_scat_source
C C 0.0033 0.0016 'International Tables Vol C Tables 4.2.6.8 and 6.1.1.4'
H H 0.0000 0.0000 'International Tables Vol C Tables 4.2.6.8 and 6.1.1.4'
O O 0.0106 0.0060 'International Tables Vol C Tables 4.2.6.8 and 6.1.1.4'

loop_
_geom_angle_atom_site_label_1
_geom_angle_atom_site_label_2
_geom_angle_atom_site_label_3
_geom_angle
C2A O1A H1AO 109.3
C13A C1A C14A 108.84(12)
C13A C1A C2A 110.67(11)
C14A C1A C2A 109.32(12)
C13A C1A C10A 103.63(11)
C14A C1A C10A 111.34(12)
C2A C1A C10A 112.87(11)
C3A O2A H2AO 102.2
O1A C2A C3A 110.60(11)
O1A C2A C1A 111.94(11)
C3A C2A C1A 113.08(11)
O1A C2A H2A 106.9
C3A C2A H2A 106.9
C1A C2A H2A 106.9
C5A O3A C15A 117.30(11)
O2A C3A C4A 110.18(11)
O2A C3A C2A 111.96(11)
C4A C3A C2A 108.57(11)
O2A C3A H3A 108.7
C4A C3A H3A 108.7
C2A C3A H3A 108.7
C9A C4A C5A 118.32(12)
C9A C4A C3A 120.25(12)
C5A C4A C3A 121.29(11)
O3A C5A C6A 123.23(12)
O3A C5A C4A 115.72(11)
C6A C5A C4A 121.05(12)
C5A C6A C7A 120.30(12)
C5A C6A H6A 119.8
C7A C6A H6A 119.8
C8A C7A C6A 118.64(13)
C8A C7A C16A 121.00(13)
C6A C7A C16A 120.36(13)
C7A C8A C9A 121.43(13)
C7A C8A H8A 119.3
C9A C8A H8A 119.3
C8A C9A C4A 120.13(12)
C8A C9A C10A 119.87(12)
C4A C9A C10A 119.95(12)
C9A C10A C11A 111.88(11)
C9A C10A C1A 115.98(11)
C11A C10A C1A 104.58(11)
C9A C10A H10A 108.0
C11A C10A H10A 108.0
C1A C10A H10A 108.0
C12A C11A C17A 127.28(14)
C12A C11A C10A 111.66(13)
C17A C11A C10A 121.05(13)
C11A C12A C13A 110.76(13)
C11A C12A H12A 124.6
C13A C12A H12A 124.6
O4A C13A C12A 127.35(14)
O4A C13A C1A 123.35(14)
C12A C13A C1A 109.29(12)
C1A C14A H14A 109.5
C1A C14A H14B 109.5
H14A C14A H14B 109.5
C1A C14A H14C 109.5
H14A C14A H14C 109.5
H14B C14A H14C 109.5
O3A C15A H15A 109.5
O3A C15A H15B 109.5
H15A C15A H15B 109.5
O3A C15A H15C 109.5
H15A C15A H15C 109.5
H15B C15A H15C 109.5
C7A C16A H16A 109.5
C7A C16A H16B 109.5
H16A C16A H16B 109.5
C7A C16A H16C 109.5
H16A C16A H16C 109.5
H16B C16A H16C 109.5
C11A C17A C19A 113.36(14)
C11A C17A C18A 111.23(15)
C19A C17A C18A 111.78(16)
C11A C17A H17A 106.7
C19A C17A H17A 106.7
C18A C17A H17A 106.7
C17A C18A H18A 109.5
C17A C18A H18B 109.5
H18A C18A H18B 109.5
C17A C18A H18C 109.5
H18A C18A H18C 109.5
H18B C18A H18C 109.5
C17A C19A H19A 109.5
C17A C19A H19B 109.5
H19A C19A H19B 109.5
C17A C19A H19C 109.5
H19A C19A H19C 109.5
H19B C19A H19C 109.5
C2B O1B H1BO 108.6
C13B C1B C14B 108.53(12)
C13B C1B C2B 110.69(11)
C14B C1B C2B 108.88(12)
C13B C1B C10B 103.77(11)
C14B C1B C10B 112.22(11)
C2B C1B C10B 112.60(11)
C3B O2B H2BO 110.3
O1B C2B C3B 111.03(11)
O1B C2B C1B 111.56(11)
C3B C2B C1B 113.16(11)
O1B C2B H2B 106.9
C3B C2B H2B 106.9
C1B C2B H2B 106.9
C5B O3B C15B 118.13(13)
O2B C3B C4B 111.57(11)
O2B C3B C2B 110.50(11)
C4B C3B C2B 108.17(11)
O2B C3B H3B 108.9
C4B C3B H3B 108.9
C2B C3B H3B 108.9
C9B C4B C5B 118.83(13)
C9B C4B C3B 119.44(12)
C5B C4B C3B 121.67(12)
O3B C5B C6B 124.22(13)
O3B C5B C4B 115.11(13)
C6B C5B C4B 120.67(14)
C5B C6B C7B 120.37(14)
C5B C6B H6B 119.8
C7B C6B H6B 119.8
C8B C7B C6B 118.91(14)
C8B C7B C16B 120.69(15)
C6B C7B C16B 120.40(15)
C7B C8B C9B 121.08(14)
C7B C8B H8B 119.5
C9B C8B H8B 119.5
C4B C9B C8B 120.11(13)
C4B C9B C10B 119.91(12)
C8B C9B C10B 119.96(12)
C9B C10B C11B 112.57(11)
C9B C10B C1B 116.11(11)
C11B C10B C1B 104.22(11)
C9B C10B H10B 107.9
C11B C10B H10B 107.9
C1B C10B H10B 107.9
C12B C11B C17B 126.57(14)
C12B C11B C10B 111.96(14)
C17B C11B C10B 121.47(13)
C11B C12B C13B 110.86(13)
C11B C12B H12B 124.6
C13B C12B H12B 124.6
O4B C13B C12B 127.18(14)
O4B C13B C1B 123.77(14)
C12B C13B C1B 109.04(12)
C1B C14B H14D 109.5
C1B C14B H14E 109.5
H14D C14B H14E 109.5
C1B C14B H14F 109.5
H14D C14B H14F 109.5
H14E C14B H14F 109.5
O3B C15B H15D 109.5
O3B C15B H15E 109.5
H15D C15B H15E 109.5
O3B C15B H15F 109.5
H15D C15B H15F 109.5
H15E C15B H15F 109.5
C7B C16B H16D 109.5
C7B C16B H16E 109.5
H16D C16B H16E 109.5
C7B C16B H16F 109.5
H16D C16B H16F 109.5
H16E C16B H16F 109.5
C18B C17B C11B 113.73(19)
C18B C17B C19B 111.0(3)
C11B C17B C19B 108.61(18)
C18B C17B H17B 107.8
C11B C17B H17B 107.8
C19B C17B H17B 107.8
C17B C18B H18D 109.5
C17B C18B H18E 109.5
H18D C18B H18E 109.5
C17B C18B H18F 109.5
H18D C18B H18F 109.5
H18E C18B H18F 109.5
C17B C19B H19D 109.5
C17B C19B H19E 109.5
H19D C19B H19E 109.5
C17B C19B H19F 109.5
H19D C19B H19F 109.5
H19E C19B H19F 109.5
H18G C18' H18H 109.5
H18G C18' H18I 109.5
H18H C18' H18I 109.5
H19G C19' H19H 109.5
H19G C19' H19I 109.5
H19H C19' H19I 109.5

loop_
_geom_bond_atom_site_label_1
_geom_bond_atom_site_label_2
_geom_bond_distance
O1A C2A 1.4236(17)
O1A H1AO 0.8815
C1A C13A 1.532(2)
C1A C14A 1.537(2)
C1A C2A 1.5468(19)
C1A C10A 1.5471(19)
O2A C3A 1.4301(17)
O2A H2AO 0.9223
C2A C3A 1.5267(19)
C2A H2A 1.0000
O3A C5A 1.3772(16)
O3A C15A 1.4304(17)
C3A C4A 1.5079(18)
C3A H3A 1.0000
O4A C13A 1.2291(18)
C4A C9A 1.3969(18)
C4A C5A 1.4011(18)
C5A C6A 1.3904(19)
C6A C7A 1.397(2)
C6A H6A 0.9500
C7A C8A 1.385(2)
C7A C16A 1.508(2)
C8A C9A 1.3946(19)
C8A H8A 0.9500
C9A C10A 1.5176(18)
C10A C11A 1.5336(19)
C10A H10A 1.0000
C11A C12A 1.339(2)
C11A C17A 1.502(2)
C12A C13A 1.448(2)
C12A H12A 0.9500
C14A H14A 0.9800
C14A H14B 0.9800
C14A H14C 0.9800
C15A H15A 0.9800
C15A H15B 0.9800
C15A H15C 0.9800
C16A H16A 0.9800
C16A H16B 0.9800
C16A H16C 0.9800
C17A C19A 1.515(2)
C17A C18A 1.520(3)
C17A H17A 1.0000
C18A H18A 0.9800
C18A H18B 0.9800
C18A H18C 0.9800
C19A H19A 0.9800
C19A H19B 0.9800
C19A H19C 0.9800
O1B C2B 1.4306(16)
O1B H1BO 0.9629
C1B C13B 1.532(2)
C1B C14B 1.5356(19)
C1B C2B 1.5423(19)
C1B C10B 1.554(2)
O2B C3B 1.4318(17)
O2B H2BO 0.9428
C2B C3B 1.5200(19)
C2B H2B 1.0000
O3B C5B 1.3721(18)
O3B C15B 1.4266(19)
C3B C4B 1.5103(19)
C3B H3B 1.0000
O4B C13B 1.2284(18)
C4B C9B 1.394(2)
C4B C5B 1.403(2)
C5B C6B 1.394(2)
C6B C7B 1.396(2)
C6B H6B 0.9500
C7B C8B 1.390(2)
C7B C16B 1.510(2)
C8B C9B 1.397(2)
C8B H8B 0.9500
C9B C10B 1.5196(19)
C10B C11B 1.5281(19)
C10B H10B 1.0000
C11B C12B 1.339(2)
C11B C17B 1.501(2)
C12B C13B 1.447(2)
C12B H12B 0.9500
C14B H14D 0.9800
C14B H14E 0.9800
C14B H14F 0.9800
C15B H15D 0.9800
C15B H15E 0.9800
C15B H15F 0.9800
C16B H16D 0.9800
C16B H16E 0.9800
C16B H16F 0.9800
C17B C18B 1.496(3)
C17B C19B 1.526(4)
C17B H17B 1.0000
C18B H18D 0.9800
C18B H18E 0.9800
C18B H18F 0.9800
C19B H19D 0.9800
C19B H19E 0.9800
C19B H19F 0.9800
C18' H18G 0.9800
C18' H18H 0.9800
C18' H18I 0.9800
C19' H19G 0.9800
C19' H19H 0.9800
C19' H19I 0.9800

loop_
_geom_torsion_atom_site_label_1
_geom_torsion_atom_site_label_2
_geom_torsion_atom_site_label_3
_geom_torsion_atom_site_label_4
_geom_torsion
C13A C1A C2A O1A 51.65(15)
C14A C1A C2A O1A -68.22(16)
C10A C1A C2A O1A 167.27(12)
C13A C1A C2A C3A -74.08(14)
C14A C1A C2A C3A 166.05(12)
C10A C1A C2A C3A 41.54(16)
O1A C2A C3A O2A -64.30(14)
C1A C2A C3A O2A 62.15(15)
O1A C2A C3A C4A 173.83(11)
C1A C2A C3A C4A -59.72(15)
O2A C3A C4A C9A -89.32(14)
C2A C3A C4A C9A 33.63(16)
O2A C3A C4A C5A 95.03(14)
C2A C3A C4A C5A -142.02(12)
C15A O3A C5A C6A -5.22(18)
C15A O3A C5A C4A 175.21(12)
C9A C4A C5A O3A 176.34(11)
C3A C4A C5A O3A -7.92(18)
C9A C4A C5A C6A -3.24(19)
C3A C4A C5A C6A 172.50(12)
O3A C5A C6A C7A -179.32(12)
C4A C5A C6A C7A 0.2(2)
C5A C6A C7A C8A 2.2(2)
C5A C6A C7A C16A -177.17(13)
C6A C7A C8A C9A -1.6(2)
C16A C7A C8A C9A 177.79(13)
C7A C8A C9A C4A -1.5(2)
C7A C8A C9A C10A 176.08(12)
C5A C4A C9A C8A 3.85(19)
C3A C4A C9A C8A -171.94(12)
C5A C4A C9A C10A -173.72(12)
C3A C4A C9A C10A 10.49(18)
C8A C9A C10A C11A -87.54(15)
C4A C9A C10A C11A 90.04(15)
C8A C9A C10A C1A 152.63(13)
C4A C9A C10A C1A -29.79(18)
C13A C1A C10A C9A 122.41(12)
C14A C1A C10A C9A -120.76(13)
C2A C1A C10A C9A 2.64(17)
C13A C1A C10A C11A -1.31(13)
C14A C1A C10A C11A 115.53(13)
C2A C1A C10A C11A -121.08(12)
C9A C10A C11A C12A -126.82(13)
C1A C10A C11A C12A -0.51(15)
C9A C10A C11A C17A 53.47(16)
C1A C10A C11A C17A 179.78(12)
C17A C11A C12A C13A -178.04(13)
C10A C11A C12A C13A 2.27(16)
C11A C12A C13A O4A 178.30(14)
C11A C12A C13A C1A -3.15(16)
C14A C1A C13A O4A 62.68(17)
C2A C1A C13A O4A -57.48(17)
C10A C1A C13A O4A -178.74(13)
C14A C1A C13A C12A -115.94(13)
C2A C1A C13A C12A 123.90(12)
C10A C1A C13A C12A 2.64(14)
C12A C11A C17A C19A 18.0(2)
C10A C11A C17A C19A -162.38(14)
C12A C11A C17A C18A -109.0(2)
C10A C11A C17A C18A 70.6(2)
C13B C1B C2B O1B 49.60(15)
C14B C1B C2B O1B -69.62(14)
C10B C1B C2B O1B 165.25(11)
C13B C1B C2B C3B -76.46(14)
C14B C1B C2B C3B 164.31(11)
C10B C1B C2B C3B 39.19(15)
O1B C2B C3B O2B -65.52(14)
C1B C2B C3B O2B 60.82(14)
O1B C2B C3B C4B 172.09(10)
C1B C2B C3B C4B -61.57(14)
O2B C3B C4B C9B -83.04(15)
C2B C3B C4B C9B 38.70(16)
O2B C3B C4B C5B 99.68(14)
C2B C3B C4B C5B -138.58(13)
C15B O3B C5B C6B 4.6(2)
C15B O3B C5B C4B -176.27(13)
C9B C4B C5B O3B 179.58(12)
C3B C4B C5B O3B -3.12(19)
C9B C4B C5B C6B -1.2(2)
C3B C4B C5B C6B 176.06(13)
O3B C5B C6B C7B 178.98(13)
C4B C5B C6B C7B -0.1(2)
C5B C6B C7B C8B 0.7(2)
C5B C6B C7B C16B -178.64(14)
C6B C7B C8B C9B 0.1(2)
C16B C7B C8B C9B 179.41(14)
C5B C4B C9B C8B 2.0(2)
C3B C4B C9B C8B -175.36(12)
C5B C4B C9B C10B -176.56(12)
C3B C4B C9B C10B 6.07(18)
C7B C8B C9B C4B -1.5(2)
C7B C8B C9B C10B 177.12(13)
C4B C9B C10B C11B 90.29(15)
C8B C9B C10B C11B -88.29(15)
C4B C9B C10B C1B -29.71(17)
C8B C9B C10B C1B 151.72(12)
C13B C1B C10B C9B 125.54(12)
C14B C1B C10B C9B -117.48(13)
C2B C1B C10B C9B 5.80(16)
C13B C1B C10B C11B 1.13(13)
C14B C1B C10B C11B 118.11(13)
C2B C1B C10B C11B -118.61(12)
C9B C10B C11B C12B -130.01(13)
C1B C10B C11B C12B -3.36(15)
C9B C10B C11B C17B 50.06(17)
C1B C10B C11B C17B 176.71(13)
C17B C11B C12B C13B -175.78(14)
C10B C11B C12B C13B 4.30(17)
C11B C12B C13B O4B 177.83(14)
C11B C12B C13B C1B -3.43(17)
C14B C1B C13B O4B 60.44(17)
C2B C1B C13B O4B -59.00(17)
C10B C1B C13B O4B 179.96(13)
C14B C1B C13B C12B -118.36(13)
C2B C1B C13B C12B 122.21(13)
C10B C1B C13B C12B 1.17(14)
C12B C11B C17B C18B -41.3(3)
C10B C11B C17B C18B 138.6(2)
C12B C11B C17B C19B 82.8(3)
C10B C11B C17B C19B -97.3(3)
